data_4078614
loop_
_publ_author_name
'Lu, Bei-Li'
'Wei, Yin'
'Shi, Min'

_publ_section_title
;
 Rhodium(I)-Catalyzed Pauson--Khand-type [3 + 2 + 1] Cycloaddition
 Reaction of Ene-Vinylidenecyclopropanes and CO: A Highly Regio- and
 Stereoselective Synthetic Approach for the Preparation of Aza- and
 Oxa-Bicyclic Compounds
;
_journal_issue 12
_journal_name_full Organometallics
_journal_page_first 4601
_journal_paper_doi 10.1021/om3004288
_journal_volume 31
_journal_year 2012
_chemical_formula_sum 'C21 H27 N O3 S'
_chemical_formula_weight 373.50
_chemical_name_systematic
; 
 ? 
;
_space_group_IT_number 2
_symmetry_cell_setting triclinic
_symmetry_space_group_name_Hall '-P 1'
_symmetry_space_group_name_H-M 'P -1'
_atom_sites_solution_hydrogens geom
_atom_sites_solution_primary direct
_atom_sites_solution_secondary difmap
_audit_creation_method SHELXL-97
_cell_angle_alpha 91.113(2)
_cell_angle_beta 98.047(2)
_cell_angle_gamma 95.389(2)
_cell_formula_units_Z 2
_cell_length_a 8.5624(12)
_cell_length_b 8.6068(12)
_cell_length_c 13.3479(19)
_cell_measurement_reflns_used 3389
_cell_measurement_temperature 133(2)
_cell_measurement_theta_max 30.53
_cell_measurement_theta_min 2.38
_cell_volume 969.2(2)
_computing_cell_refinement 'Bruker SAINT'
_computing_data_collection 'Bruker APEX2'
_computing_data_reduction 'Bruker SAINT'
_computing_molecular_graphics 'Bruker SHELXTL'
_computing_publication_material 'Bruker SHELXTL'
_computing_structure_refinement 'SHELXL-97 (Sheldrick, 1997)'
_computing_structure_solution 'SHELXS-97 (Sheldrick, 1990)'
_diffrn_ambient_temperature 133(2)
_diffrn_measured_fraction_theta_full 0.984
_diffrn_measured_fraction_theta_max 0.984
_diffrn_measurement_device_type 'Bruker APEX-II CCD'
_diffrn_measurement_method '\f and \w scans'
_diffrn_radiation_monochromator graphite
_diffrn_radiation_source 'fine-focus sealed tube'
_diffrn_radiation_type MoK\a
_diffrn_radiation_wavelength 0.71073
_diffrn_reflns_av_R_equivalents 0.0187
_diffrn_reflns_av_sigmaI/netI 0.0372
_diffrn_reflns_limit_h_max 10
_diffrn_reflns_limit_h_min -11
_diffrn_reflns_limit_k_max 11
_diffrn_reflns_limit_k_min -7
_diffrn_reflns_limit_l_max 17
_diffrn_reflns_limit_l_min -17
_diffrn_reflns_number 7668
_diffrn_reflns_theta_full 27.99
_diffrn_reflns_theta_max 27.99
_diffrn_reflns_theta_min 1.54
_diffrn_standards_number 0
_exptl_absorpt_coefficient_mu 0.187
_exptl_absorpt_correction_T_max 0.9635
_exptl_absorpt_correction_T_min 0.9460
_exptl_absorpt_correction_type multi-scan
_exptl_absorpt_process_details sadabs
_exptl_crystal_colour colourless
_exptl_crystal_density_diffrn 1.280
_exptl_crystal_density_method 'not measured'
_exptl_crystal_description block
_exptl_crystal_F_000 400
_exptl_crystal_size_max 0.30
_exptl_crystal_size_mid 0.25
_exptl_crystal_size_min 0.20
_refine_diff_density_max 0.488
_refine_diff_density_min -0.462
_refine_diff_density_rms 0.121
_refine_ls_extinction_method none
_refine_ls_goodness_of_fit_ref 1.102
_refine_ls_hydrogen_treatment constr
_refine_ls_matrix_type full
_refine_ls_number_parameters 240
_refine_ls_number_reflns 4611
_refine_ls_number_restraints 0
_refine_ls_restrained_S_all 1.102
_refine_ls_R_factor_all 0.0573
_refine_ls_R_factor_gt 0.0428
_refine_ls_shift/su_max 0.001
_refine_ls_shift/su_mean 0.000
_refine_ls_structure_factor_coef Fsqd
_refine_ls_weighting_details 'calc w=1/[\s^2^(Fo^2^)+(0.1019P)^2^+0.2342P] where P=(Fo^2^+2Fc^2^)/3'
_refine_ls_weighting_scheme calc
_refine_ls_wR_factor_gt 0.1305
_refine_ls_wR_factor_ref 0.1616
_reflns_number_gt 3865
_reflns_number_total 4611
_reflns_threshold_expression >2sigma(I)
_cod_data_source_file om3004288_si_002.cif
_cod_data_source_block mo_dm11276_0m
_cod_depositor_comments
;
The following automatic conversions were performed:

'_symmetry_cell_setting' value 'Triclinic' changed to 'triclinic'
according to /home/saulius/struct/CIF-dictionaries/cif_core.dic
dictionary named 'cif_core.dic' version 2.4.1 from 2010-06-29.

Automatic conversion script
Id: cif_fix_values 1891 2012-01-12 08:04:46Z andrius 
;
_cod_original_sg_symbol_H-M P-1
_cod_database_code 4078614

loop_
_symmetry_equiv_pos_as_xyz
'x, y, z'
'-x, -y, -z'

loop_
_atom_site_label
_atom_site_type_symbol
_atom_site_fract_x
_atom_site_fract_y
_atom_site_fract_z
_atom_site_U_iso_or_equiv
_atom_site_adp_type
_atom_site_occupancy
_atom_site_symmetry_multiplicity
_atom_site_calc_flag
_atom_site_refinement_flags
S1 S 0.29512(5) 0.17801(5) 0.49094(3) 0.01704(15) Uani 1 1 d .
N1 N 0.40084(18) 0.09856(18) 0.58454(11) 0.0180(3) Uani 1 1 d .
O1 O 0.34065(18) 0.1910(2) 0.95585(12) 0.0339(4) Uani 1 1 d .
O2 O 0.40439(16) 0.24621(17) 0.42789(10) 0.0224(3) Uani 1 1 d .
O3 O 0.17146(16) 0.06127(16) 0.44940(10) 0.0229(3) Uani 1 1 d .
C1 C 0.5540(2) 0.1816(2) 0.63008(14) 0.0197(4) Uani 1 1 d .
H1A H 0.5413 0.2906 0.6499 0.024 Uiso 1 1 calc R
H1B H 0.6329 0.1823 0.5824 0.024 Uiso 1 1 calc R
C2 C 0.3183(2) 0.0424(2) 0.66859(14) 0.0196(4) Uani 1 1 d .
H2A H 0.2343 -0.0428 0.6453 0.024 Uiso 1 1 calc R
H2B H 0.2706 0.1281 0.7001 0.024 Uiso 1 1 calc R
C3 C 0.4513(2) -0.0169(2) 0.74223(14) 0.0214(4) Uani 1 1 d .
H3 H 0.4621 -0.1279 0.7232 0.026 Uiso 1 1 calc R
C4 C 0.6043(2) 0.0860(2) 0.72389(14) 0.0200(4) Uani 1 1 d .
H4 H 0.6856 0.0166 0.7081 0.024 Uiso 1 1 calc R
C5 C 0.6720(2) 0.1894(2) 0.81592(14) 0.0201(4) Uani 1 1 d .
C6 C 0.5451(2) 0.2713(2) 0.85641(13) 0.0196(4) Uani 1 1 d .
C7 C 0.4251(2) 0.1578(3) 0.89346(14) 0.0240(4) Uani 1 1 d .
C8 C 0.4205(3) -0.0085(3) 0.85226(15) 0.0281(4) Uani 1 1 d .
H8A H 0.3153 -0.0640 0.8571 0.034 Uiso 1 1 calc R
H8B H 0.5012 -0.0629 0.8948 0.034 Uiso 1 1 calc R
C9 C 0.8220(2) 0.1944(3) 0.86145(15) 0.0251(4) Uani 1 1 d .
C10 C 0.9468(3) 0.1059(3) 0.82340(18) 0.0361(6) Uani 1 1 d .
H10A H 0.9701 0.0194 0.8681 0.054 Uiso 1 1 calc R
H10B H 1.0436 0.1762 0.8228 0.054 Uiso 1 1 calc R
H10C H 0.9081 0.0644 0.7546 0.054 Uiso 1 1 calc R
C11 C 0.8830(3) 0.2908(3) 0.95754(18) 0.0381(6) Uani 1 1 d .
H11A H 0.7939 0.3323 0.9844 0.057 Uiso 1 1 calc R
H11B H 0.9579 0.3775 0.9426 0.057 Uiso 1 1 calc R
H11C H 0.9366 0.2249 1.0079 0.057 Uiso 1 1 calc R
C12 C 0.5297(2) 0.4259(2) 0.84992(14) 0.0229(4) Uani 1 1 d .
C13 C 0.6517(3) 0.5359(3) 0.81107(18) 0.0321(5) Uani 1 1 d .
H13A H 0.7375 0.4777 0.7932 0.048 Uiso 1 1 calc R
H13B H 0.6947 0.6156 0.8636 0.048 Uiso 1 1 calc R
H13C H 0.6028 0.5862 0.7510 0.048 Uiso 1 1 calc R
C14 C 0.3909(3) 0.5041(3) 0.87746(16) 0.0306(5) Uani 1 1 d .
H14A H 0.3047 0.4246 0.8865 0.046 Uiso 1 1 calc R
H14B H 0.3542 0.5728 0.8232 0.046 Uiso 1 1 calc R
H14C H 0.4233 0.5660 0.9406 0.046 Uiso 1 1 calc R
C15 C 0.2078(2) 0.3287(2) 0.54634(13) 0.0173(4) Uani 1 1 d .
C16 C 0.2905(2) 0.4755(2) 0.56330(15) 0.0208(4) Uani 1 1 d .
H16 H 0.3891 0.4976 0.5389 0.025 Uiso 1 1 calc R
C17 C 0.2283(2) 0.5897(2) 0.61609(15) 0.0217(4) Uani 1 1 d .
H17 H 0.2843 0.6906 0.6269 0.026 Uiso 1 1 calc R
C18 C 0.0845(2) 0.5587(2) 0.65370(15) 0.0209(4) Uani 1 1 d .
C19 C 0.0024(2) 0.4110(2) 0.63437(15) 0.0227(4) Uani 1 1 d .
H19 H -0.0964 0.3889 0.6583 0.027 Uiso 1 1 calc R
C20 C 0.0621(2) 0.2958(2) 0.58099(15) 0.0210(4) Uani 1 1 d .
H20 H 0.0047 0.1958 0.5682 0.025 Uiso 1 1 calc R
C21 C 0.0213(3) 0.6818(3) 0.71465(18) 0.0311(5) Uani 1 1 d .
H21A H -0.0941 0.6611 0.7097 0.047 Uiso 1 1 calc R
H21B H 0.0478 0.7849 0.6882 0.047 Uiso 1 1 calc R
H21C H 0.0690 0.6793 0.7857 0.047 Uiso 1 1 calc R

loop_
_atom_site_aniso_label
_atom_site_aniso_U_11
_atom_site_aniso_U_22
_atom_site_aniso_U_33
_atom_site_aniso_U_23
_atom_site_aniso_U_13
_atom_site_aniso_U_12
S1 0.0193(2) 0.0163(2) 0.0154(2) -0.00266(16) 0.00313(16) 0.00109(17)
N1 0.0186(7) 0.0178(8) 0.0180(7) -0.0008(6) 0.0038(6) 0.0021(6)
O1 0.0294(8) 0.0470(10) 0.0271(8) -0.0018(7) 0.0116(6) 0.0027(7)
O2 0.0261(7) 0.0229(7) 0.0191(6) -0.0003(5) 0.0082(5) 0.0006(6)
O3 0.0242(7) 0.0208(7) 0.0220(7) -0.0059(5) 0.0003(5) -0.0011(6)
C1 0.0184(8) 0.0211(9) 0.0194(8) -0.0031(7) 0.0039(7) -0.0010(7)
C2 0.0213(9) 0.0171(9) 0.0199(8) 0.0013(7) 0.0028(7) -0.0016(7)
C3 0.0265(9) 0.0152(9) 0.0215(9) -0.0001(7) 0.0000(7) 0.0021(7)
C4 0.0205(9) 0.0213(9) 0.0186(8) -0.0034(7) 0.0031(7) 0.0049(7)
C5 0.0206(9) 0.0221(10) 0.0178(8) -0.0034(7) 0.0033(7) 0.0035(7)
C6 0.0183(8) 0.0237(10) 0.0168(8) -0.0043(7) 0.0016(6) 0.0044(7)
C7 0.0207(9) 0.0351(12) 0.0160(8) 0.0011(8) 0.0007(7) 0.0042(8)
C8 0.0321(10) 0.0288(11) 0.0229(9) 0.0059(8) 0.0040(8) -0.0007(9)
C9 0.0208(9) 0.0318(11) 0.0228(9) -0.0053(8) 0.0017(7) 0.0062(8)
C10 0.0232(10) 0.0518(15) 0.0343(11) -0.0106(10) 0.0012(8) 0.0157(10)
C11 0.0261(11) 0.0513(16) 0.0341(12) -0.0179(11) -0.0059(9) 0.0079(10)
C12 0.0249(9) 0.0254(10) 0.0186(8) -0.0070(7) 0.0025(7) 0.0062(8)
C13 0.0368(12) 0.0250(11) 0.0350(11) -0.0035(9) 0.0086(9) 0.0016(9)
C14 0.0325(11) 0.0374(13) 0.0242(10) -0.0050(9) 0.0030(8) 0.0175(9)
C15 0.0171(8) 0.0173(9) 0.0179(8) -0.0005(7) 0.0028(6) 0.0032(7)
C16 0.0181(8) 0.0194(9) 0.0253(9) -0.0003(7) 0.0058(7) 0.0000(7)
C17 0.0217(9) 0.0159(9) 0.0273(9) -0.0025(7) 0.0045(7) 0.0001(7)
C18 0.0212(8) 0.0194(9) 0.0225(9) -0.0003(7) 0.0032(7) 0.0044(7)
C19 0.0174(8) 0.0249(10) 0.0266(9) -0.0006(8) 0.0060(7) 0.0025(7)
C20 0.0174(8) 0.0204(9) 0.0244(9) -0.0015(7) 0.0030(7) -0.0020(7)
C21 0.0324(11) 0.0228(11) 0.0404(12) -0.0065(9) 0.0114(9) 0.0066(9)

loop_
_atom_type_symbol
_atom_type_description
_atom_type_scat_dispersion_real
_atom_type_scat_dispersion_imag
_atom_type_scat_source
C C 0.0033 0.0016 'International Tables Vol C Tables 4.2.6.8 and 6.1.1.4'
H H 0.0000 0.0000 'International Tables Vol C Tables 4.2.6.8 and 6.1.1.4'
N N 0.0061 0.0033 'International Tables Vol C Tables 4.2.6.8 and 6.1.1.4'
O O 0.0106 0.0060 'International Tables Vol C Tables 4.2.6.8 and 6.1.1.4'
S S 0.1246 0.1234 'International Tables Vol C Tables 4.2.6.8 and 6.1.1.4'

loop_
_geom_angle_atom_site_label_1
_geom_angle_atom_site_label_2
_geom_angle_atom_site_label_3
_geom_angle
O3 S1 O2 120.01(8)
O3 S1 N1 106.71(8)
O2 S1 N1 106.75(8)
O3 S1 C15 108.12(8)
O2 S1 C15 108.60(9)
N1 S1 C15 105.79(8)
C2 N1 C1 107.08(14)
C2 N1 S1 117.04(12)
C1 N1 S1 118.81(13)
N1 C1 C4 103.59(15)
N1 C1 H1A 111.0
C4 C1 H1A 111.0
N1 C1 H1B 111.0
C4 C1 H1B 111.0
H1A C1 H1B 109.0
N1 C2 C3 102.86(14)
N1 C2 H2A 111.2
C3 C2 H2A 111.2
N1 C2 H2B 111.2
C3 C2 H2B 111.2
H2A C2 H2B 109.1
C2 C3 C8 112.66(16)
C2 C3 C4 104.71(15)
C8 C3 C4 112.92(16)
C2 C3 H3 108.8
C8 C3 H3 108.8
C4 C3 H3 108.8
C5 C4 C1 112.25(16)
C5 C4 C3 111.46(15)
C1 C4 C3 105.52(15)
C5 C4 H4 109.2
C1 C4 H4 109.2
C3 C4 H4 109.2
C9 C5 C6 124.18(17)
C9 C5 C4 124.08(17)
C6 C5 C4 111.39(15)
C12 C6 C7 123.33(17)
C12 C6 C5 124.85(18)
C7 C6 C5 111.41(17)
O1 C7 C6 124.0(2)
O1 C7 C8 121.1(2)
C6 C7 C8 114.86(17)
C7 C8 C3 113.00(17)
C7 C8 H8A 109.0
C3 C8 H8A 109.0
C7 C8 H8B 109.0
C3 C8 H8B 109.0
H8A C8 H8B 107.8
C5 C9 C10 124.05(19)
C5 C9 C11 122.78(18)
C10 C9 C11 113.18(18)
C9 C10 H10A 109.5
C9 C10 H10B 109.5
H10A C10 H10B 109.5
C9 C10 H10C 109.5
H10A C10 H10C 109.5
H10B C10 H10C 109.5
C9 C11 H11A 109.5
C9 C11 H11B 109.5
H11A C11 H11B 109.5
C9 C11 H11C 109.5
H11A C11 H11C 109.5
H11B C11 H11C 109.5
C6 C12 C13 121.76(18)
C6 C12 C14 124.8(2)
C13 C12 C14 113.40(19)
C12 C13 H13A 109.5
C12 C13 H13B 109.5
H13A C13 H13B 109.5
C12 C13 H13C 109.5
H13A C13 H13C 109.5
H13B C13 H13C 109.5
C12 C14 H14A 109.5
C12 C14 H14B 109.5
H14A C14 H14B 109.5
C12 C14 H14C 109.5
H14A C14 H14C 109.5
H14B C14 H14C 109.5
C16 C15 C20 120.60(17)
C16 C15 S1 119.63(14)
C20 C15 S1 119.52(15)
C17 C16 C15 119.47(17)
C17 C16 H16 120.3
C15 C16 H16 120.3
C16 C17 C18 121.09(18)
C16 C17 H17 119.5
C18 C17 H17 119.5
C19 C18 C17 118.34(17)
C19 C18 C21 121.05(18)
C17 C18 C21 120.61(18)
C20 C19 C18 121.38(17)
C20 C19 H19 119.3
C18 C19 H19 119.3
C19 C20 C15 119.08(18)
C19 C20 H20 120.5
C15 C20 H20 120.5
C18 C21 H21A 109.5
C18 C21 H21B 109.5
H21A C21 H21B 109.5
C18 C21 H21C 109.5
H21A C21 H21C 109.5
H21B C21 H21C 109.5

loop_
_geom_bond_atom_site_label_1
_geom_bond_atom_site_label_2
_geom_bond_distance
S1 O3 1.4326(14)
S1 O2 1.4369(14)
S1 N1 1.6373(16)
S1 C15 1.7573(18)
N1 C2 1.473(2)
N1 C1 1.478(2)
O1 C7 1.224(2)
C1 C4 1.544(3)
C1 H1A 0.9900
C1 H1B 0.9900
C2 C3 1.529(2)
C2 H2A 0.9900
C2 H2B 0.9900
C3 C8 1.530(3)
C3 C4 1.563(3)
C3 H3 1.0000
C4 C5 1.516(3)
C4 H4 1.0000
C5 C9 1.338(3)
C5 C6 1.504(2)
C6 C12 1.352(3)
C6 C7 1.492(3)
C7 C8 1.518(3)
C8 H8A 0.9900
C8 H8B 0.9900
C9 C10 1.507(3)
C9 C11 1.515(3)
C10 H10A 0.9800
C10 H10B 0.9800
C10 H10C 0.9800
C11 H11A 0.9800
C11 H11B 0.9800
C11 H11C 0.9800
C12 C13 1.497(3)
C12 C14 1.505(3)
C13 H13A 0.9800
C13 H13B 0.9800
C13 H13C 0.9800
C14 H14A 0.9800
C14 H14B 0.9800
C14 H14C 0.9800
C15 C16 1.388(3)
C15 C20 1.397(2)
C16 C17 1.387(3)
C16 H16 0.9500
C17 C18 1.399(3)
C17 H17 0.9500
C18 C19 1.394(3)
C18 C21 1.508(3)
C19 C20 1.386(3)
C19 H19 0.9500
C20 H20 0.9500
C21 H21A 0.9800
C21 H21B 0.9800
C21 H21C 0.9800
